data_7007401
loop_
_publ_author_name
'Aldridge, Simon'
'Baker, Robert J.'
'Coombs, Natalie D.'
'Jones, Cameron'
'Rose, Richard P.'
'Rossin, Andrea'
'Willock, David J.'

_publ_section_title
;
 Complexes of a gallium heterocycle with transition metal
 dicyclopentadienyl and cyclopentadienylcarbonyl fragments, and with a
 dialkylmanganese compound.
;
_journal_issue 27
_journal_name_full 'Dalton transactions (Cambridge, England : 2003)'
_journal_page_first 3313
_journal_page_last 3320
_journal_paper_doi 10.1039/b604640a
_journal_year 2006
_chemical_formula_sum 'C38 H50 Cr Ga N2'
_chemical_formula_weight 656.52
_chemical_name_systematic
;
?
;
_space_group_IT_number 14
_symmetry_cell_setting monoclinic
_symmetry_space_group_name_Hall '-P 2ybc'
_symmetry_space_group_name_H-M 'P 1 21/c 1'
_atom_sites_solution_hydrogens geom
_atom_sites_solution_primary direct
_atom_sites_solution_secondary difmap
_audit_creation_method SHELXL-97
_cell_angle_alpha 90.00
_cell_angle_beta 91.67(3)
_cell_angle_gamma 90.00
_cell_formula_units_Z 4
_cell_length_a 13.338(3)
_cell_length_b 16.529(3)
_cell_length_c 15.433(3)
_cell_measurement_temperature 150(2)
_cell_volume 3401.0(12)
_computing_structure_refinement 'SHELXL-97 (Sheldrick, 1997)'
_computing_structure_solution 'SHELXS-97 (Sheldrick, 1990)'
_diffrn_ambient_temperature 150(2)
_diffrn_measured_fraction_theta_full 0.996
_diffrn_measured_fraction_theta_max 0.996
_diffrn_measurement_device_type 'Nonius Kappa CCD'
_diffrn_radiation_monochromator graphite
_diffrn_radiation_source 'fine-focus sealed tube'
_diffrn_radiation_type MoK\a
_diffrn_radiation_wavelength 0.71073
_diffrn_reflns_av_R_equivalents 0.1574
_diffrn_reflns_av_sigmaI/netI 0.1426
_diffrn_reflns_limit_h_max 15
_diffrn_reflns_limit_h_min -15
_diffrn_reflns_limit_k_max 19
_diffrn_reflns_limit_k_min -19
_diffrn_reflns_limit_l_max 18
_diffrn_reflns_limit_l_min -18
_diffrn_reflns_number 22448
_diffrn_reflns_theta_full 25.02
_diffrn_reflns_theta_max 25.02
_diffrn_reflns_theta_min 2.91
_exptl_absorpt_coefficient_mu 1.139
_exptl_absorpt_correction_T_max 0.924
_exptl_absorpt_correction_T_min 0.794
_exptl_absorpt_correction_type multi-scan
_exptl_absorpt_process_details 'Sortav (Blessing, 1995)'
_exptl_crystal_colour red
_exptl_crystal_density_diffrn 1.282
_exptl_crystal_density_method 'not measured'
_exptl_crystal_description block
_exptl_crystal_F_000 1388
_exptl_crystal_size_max 0.20
_exptl_crystal_size_mid 0.10
_exptl_crystal_size_min 0.08
_refine_diff_density_max 0.456
_refine_diff_density_min -0.871
_refine_diff_density_rms 0.100
_refine_ls_extinction_method none
_refine_ls_goodness_of_fit_ref 1.025
_refine_ls_hydrogen_treatment constr
_refine_ls_matrix_type full
_refine_ls_number_parameters 389
_refine_ls_number_reflns 5978
_refine_ls_number_restraints 0
_refine_ls_restrained_S_all 1.025
_refine_ls_R_factor_all 0.1363
_refine_ls_R_factor_gt 0.0696
_refine_ls_shift/su_max 0.001
_refine_ls_shift/su_mean 0.000
_refine_ls_structure_factor_coef Fsqd
_refine_ls_weighting_details 'calc w=1/[\s^2^(Fo^2^)+(0.0640P)^2^+0.6320P] where P=(Fo^2^+2Fc^2^)/3'
_refine_ls_weighting_scheme calc
_refine_ls_wR_factor_gt 0.1369
_refine_ls_wR_factor_ref 0.1627
_reflns_number_gt 3535
_reflns_number_total 5978
_reflns_threshold_expression >2sigma(I)
_cod_data_source_file b604640a.txt
_cod_data_source_block compound14
_cod_original_sg_symbol_H-M P2(1)/c
_cod_database_code 7007401

loop_
_symmetry_equiv_pos_as_xyz
'x, y, z'
'-x, y+1/2, -z+1/2'
'-x, -y, -z'
'x, -y-1/2, z-1/2'

loop_
_atom_site_label
_atom_site_type_symbol
_atom_site_fract_x
_atom_site_fract_y
_atom_site_fract_z
_atom_site_U_iso_or_equiv
_atom_site_adp_type
_atom_site_occupancy
_atom_site_symmetry_multiplicity
_atom_site_calc_flag
_atom_site_refinement_flags
_atom_site_disorder_assembly
_atom_site_disorder_group
Ga1 Ga 0.26776(4) 0.01393(3) 0.76566(5) 0.0222(2) Uani 1 1 d . . .
Cr1 Cr 0.27454(6) -0.13245(5) 0.77206(7) 0.0260(3) Uani 1 1 d . . .
N1 N 0.3597(3) 0.0975(3) 0.7407(3) 0.0262(12) Uani 1 1 d . . .
N2 N 0.1747(3) 0.0972(3) 0.7909(3) 0.0208(11) Uani 1 1 d . . .
C1 C 0.3161(4) 0.1730(3) 0.7522(4) 0.0296(15) Uani 1 1 d . . .
H1 H 0.3515 0.2218 0.7421 0.036 Uiso 1 1 calc R . .
C2 C 0.2201(4) 0.1730(3) 0.7787(4) 0.0272(15) Uani 1 1 d . . .
H2 H 0.1850 0.2220 0.7886 0.033 Uiso 1 1 calc R . .
C3 C 0.4553(4) 0.0943(3) 0.7014(4) 0.0222(13) Uani 1 1 d . . .
C4 C 0.4692(4) 0.1220(3) 0.6167(4) 0.0273(15) Uani 1 1 d . . .
C5 C 0.5639(4) 0.1177(3) 0.5816(4) 0.0339(16) Uani 1 1 d . . .
H5 H 0.5740 0.1388 0.5253 0.041 Uiso 1 1 calc R . .
C6 C 0.6434(4) 0.0830(3) 0.6274(5) 0.0359(17) Uani 1 1 d . . .
H6 H 0.7075 0.0797 0.6023 0.043 Uiso 1 1 calc R . .
C7 C 0.6295(4) 0.0534(4) 0.7095(5) 0.0350(16) Uani 1 1 d . . .
H7 H 0.6839 0.0279 0.7397 0.042 Uiso 1 1 calc R . .
C8 C 0.5372(4) 0.0598(3) 0.7496(4) 0.0287(15) Uani 1 1 d . . .
C9 C 0.3841(4) 0.1570(4) 0.5617(4) 0.0341(16) Uani 1 1 d . . .
H9 H 0.3214 0.1543 0.5956 0.041 Uiso 1 1 calc R . .
C10 C 0.4042(5) 0.2460(4) 0.5397(5) 0.058(2) Uani 1 1 d . . .
H10A H 0.4111 0.2774 0.5934 0.087 Uiso 1 1 calc R . .
H10B H 0.3481 0.2674 0.5042 0.087 Uiso 1 1 calc R . .
H10C H 0.4662 0.2501 0.5075 0.087 Uiso 1 1 calc R . .
C11 C 0.3671(6) 0.1091(5) 0.4783(5) 0.063(2) Uani 1 1 d . . .
H11A H 0.4277 0.1110 0.4441 0.094 Uiso 1 1 calc R . .
H11B H 0.3108 0.1326 0.4447 0.094 Uiso 1 1 calc R . .
H11C H 0.3517 0.0527 0.4925 0.094 Uiso 1 1 calc R . .
C12 C 0.5273(4) 0.0330(4) 0.8436(5) 0.0361(17) Uani 1 1 d . . .
H12 H 0.4607 0.0058 0.8480 0.043 Uiso 1 1 calc R . .
C13 C 0.6068(5) -0.0272(4) 0.8752(5) 0.054(2) Uani 1 1 d . . .
H13A H 0.6099 -0.0724 0.8342 0.081 Uiso 1 1 calc R . .
H13B H 0.5894 -0.0477 0.9324 0.081 Uiso 1 1 calc R . .
H13C H 0.6722 -0.0003 0.8792 0.081 Uiso 1 1 calc R . .
C14 C 0.5257(5) 0.1068(4) 0.9016(5) 0.0495(19) Uani 1 1 d . . .
H14A H 0.5186 0.0898 0.9619 0.074 Uiso 1 1 calc R . .
H14B H 0.4690 0.1415 0.8842 0.074 Uiso 1 1 calc R . .
H14C H 0.5885 0.1370 0.8962 0.074 Uiso 1 1 calc R . .
C15 C 0.0741(4) 0.0968(3) 0.8202(4) 0.0224(14) Uani 1 1 d . . .
C16 C 0.0530(4) 0.1295(3) 0.9010(4) 0.0230(14) Uani 1 1 d . . .
C17 C -0.0477(4) 0.1321(3) 0.9262(4) 0.0287(15) Uani 1 1 d . . .
H17 H -0.0635 0.1557 0.9803 0.034 Uiso 1 1 calc R . .
C18 C -0.1223(4) 0.1014(3) 0.8742(5) 0.0359(17) Uani 1 1 d . . .
H18 H -0.1900 0.1049 0.8914 0.043 Uiso 1 1 calc R . .
C19 C -0.1005(4) 0.0655(3) 0.7973(5) 0.0334(16) Uani 1 1 d . . .
H19 H -0.1534 0.0420 0.7633 0.040 Uiso 1 1 calc R . .
C20 C -0.0026(4) 0.0622(3) 0.7667(4) 0.0264(14) Uani 1 1 d . . .
C21 C 0.1335(4) 0.1606(3) 0.9640(4) 0.0334(16) Uani 1 1 d . . .
H21 H 0.1998 0.1552 0.9360 0.040 Uiso 1 1 calc R . .
C22 C 0.1358(5) 0.1086(4) 1.0461(5) 0.0481(19) Uani 1 1 d . . .
H22A H 0.0693 0.1085 1.0714 0.072 Uiso 1 1 calc R . .
H22B H 0.1850 0.1308 1.0881 0.072 Uiso 1 1 calc R . .
H22C H 0.1547 0.0530 1.0314 0.072 Uiso 1 1 calc R . .
C23 C 0.1183(5) 0.2502(4) 0.9872(5) 0.049(2) Uani 1 1 d . . .
H23A H 0.1235 0.2833 0.9348 0.074 Uiso 1 1 calc R . .
H23B H 0.1700 0.2669 1.0300 0.074 Uiso 1 1 calc R . .
H23C H 0.0518 0.2575 1.0115 0.074 Uiso 1 1 calc R . .
C24 C 0.0195(4) 0.0244(4) 0.6805(4) 0.0337(15) Uani 1 1 d . . .
H24 H 0.0795 -0.0112 0.6896 0.040 Uiso 1 1 calc R . .
C25 C -0.0653(5) -0.0284(4) 0.6434(5) 0.049(2) Uani 1 1 d . . .
H25A H -0.0812 -0.0707 0.6853 0.074 Uiso 1 1 calc R . .
H25B H -0.0442 -0.0535 0.5893 0.074 Uiso 1 1 calc R . .
H25C H -0.1248 0.0050 0.6318 0.074 Uiso 1 1 calc R . .
C26 C 0.0473(6) 0.0888(4) 0.6138(5) 0.054(2) Uani 1 1 d . . .
H26A H -0.0104 0.1244 0.6023 0.081 Uiso 1 1 calc R . .
H26B H 0.0662 0.0624 0.5599 0.081 Uiso 1 1 calc R . .
H26C H 0.1039 0.1209 0.6367 0.081 Uiso 1 1 calc R . .
C27 C 0.2680(4) -0.1541(4) 0.6301(4) 0.0367(17) Uani 1 1 d . . .
C28 C 0.3414(5) -0.0949(4) 0.6488(5) 0.0409(19) Uani 1 1 d . . .
H28 H 0.3405 -0.0410 0.6272 0.049 Uiso 1 1 calc R . .
C29 C 0.4153(5) -0.1272(4) 0.7036(5) 0.049(2) Uani 1 1 d . . .
H29 H 0.4740 -0.1000 0.7243 0.059 Uiso 1 1 calc R . .
C30 C 0.3881(5) -0.2082(4) 0.7236(5) 0.049(2) Uani 1 1 d . . .
H30 H 0.4235 -0.2445 0.7611 0.059 Uiso 1 1 calc R . .
C31 C 0.2974(4) -0.2237(4) 0.6762(4) 0.0376(17) Uani 1 1 d . . .
H31 H 0.2621 -0.2736 0.6757 0.045 Uiso 1 1 calc R . .
C32 C 0.1785(5) -0.1462(5) 0.5698(5) 0.056(2) Uani 1 1 d . . .
H32A H 0.1950 -0.1672 0.5126 0.084 Uiso 1 1 calc R . .
H32B H 0.1595 -0.0890 0.5647 0.084 Uiso 1 1 calc R . .
H32C H 0.1224 -0.1771 0.5927 0.084 Uiso 1 1 calc R . .
C33 C 0.1350(4) -0.1804(3) 0.8289(4) 0.0262(14) Uani 1 1 d . . .
C34 C 0.1540(4) -0.1007(3) 0.8586(4) 0.0279(15) Uani 1 1 d . . .
H34 H 0.1116 -0.0553 0.8487 0.033 Uiso 1 1 calc R . .
C35 C 0.2480(4) -0.1001(4) 0.9063(4) 0.0350(16) Uani 1 1 d . . .
H35 H 0.2783 -0.0549 0.9347 0.042 Uiso 1 1 calc R . .
C36 C 0.2873(5) -0.1801(4) 0.9031(4) 0.0426(18) Uani 1 1 d . . .
H36 H 0.3490 -0.1982 0.9286 0.051 Uiso 1 1 calc R . .
C37 C 0.2181(5) -0.2271(4) 0.8552(5) 0.0398(18) Uani 1 1 d . . .
H37 H 0.2263 -0.2829 0.8424 0.048 Uiso 1 1 calc R . .
C38 C 0.0450(4) -0.2094(4) 0.7755(5) 0.0435(19) Uani 1 1 d . . .
H38A H 0.0648 -0.2545 0.7385 0.065 Uiso 1 1 calc R . .
H38B H 0.0192 -0.1650 0.7391 0.065 Uiso 1 1 calc R . .
H38C H -0.0075 -0.2274 0.8142 0.065 Uiso 1 1 calc R . .

loop_
_atom_site_aniso_label
_atom_site_aniso_U_11
_atom_site_aniso_U_22
_atom_site_aniso_U_33
_atom_site_aniso_U_23
_atom_site_aniso_U_13
_atom_site_aniso_U_12
Ga1 0.0180(3) 0.0159(3) 0.0332(4) -0.0025(3) 0.0092(3) -0.0017(3)
Cr1 0.0228(5) 0.0168(5) 0.0391(7) -0.0040(5) 0.0108(4) -0.0013(4)
N1 0.019(2) 0.019(2) 0.042(3) -0.003(2) 0.011(2) -0.005(2)
N2 0.015(2) 0.017(2) 0.032(3) -0.001(2) 0.010(2) 0.0026(19)
C1 0.027(3) 0.013(3) 0.050(5) -0.004(3) 0.011(3) -0.005(2)
C2 0.026(3) 0.013(3) 0.044(4) -0.002(3) 0.013(3) -0.001(2)
C3 0.018(3) 0.016(3) 0.033(4) -0.004(3) 0.003(3) -0.002(2)
C4 0.024(3) 0.016(3) 0.043(4) -0.004(3) 0.010(3) -0.007(2)
C5 0.039(4) 0.027(3) 0.036(4) -0.003(3) 0.019(3) -0.005(3)
C6 0.027(3) 0.029(4) 0.053(5) -0.010(3) 0.018(3) -0.005(3)
C7 0.016(3) 0.027(3) 0.062(5) -0.007(4) 0.004(3) -0.001(3)
C8 0.029(3) 0.016(3) 0.042(4) -0.009(3) 0.008(3) -0.008(3)
C9 0.030(3) 0.031(4) 0.042(4) -0.001(3) 0.011(3) -0.005(3)
C10 0.054(5) 0.032(4) 0.086(7) 0.024(4) -0.010(4) -0.005(3)
C11 0.069(5) 0.065(5) 0.054(6) -0.012(5) -0.001(4) 0.007(4)
C12 0.031(3) 0.028(4) 0.050(5) 0.011(3) 0.008(3) -0.008(3)
C13 0.040(4) 0.055(5) 0.067(6) 0.021(4) -0.003(4) -0.006(3)
C14 0.061(5) 0.048(4) 0.040(5) 0.003(4) 0.013(4) -0.003(4)
C15 0.016(3) 0.018(3) 0.034(4) 0.009(3) 0.007(3) 0.003(2)
C16 0.024(3) 0.014(3) 0.031(4) 0.006(3) 0.004(3) -0.001(2)
C17 0.026(3) 0.027(3) 0.034(4) 0.005(3) 0.017(3) 0.005(3)
C18 0.020(3) 0.020(3) 0.069(5) 0.008(3) 0.010(3) 0.004(3)
C19 0.018(3) 0.022(3) 0.059(5) 0.008(3) 0.002(3) -0.002(3)
C20 0.027(3) 0.014(3) 0.038(4) 0.001(3) -0.001(3) 0.002(3)
C21 0.033(3) 0.027(3) 0.041(4) -0.008(3) 0.006(3) 0.007(3)
C22 0.045(4) 0.059(5) 0.040(5) 0.000(4) -0.005(4) 0.009(4)
C23 0.056(4) 0.029(4) 0.062(6) -0.020(4) -0.006(4) 0.004(3)
C24 0.032(3) 0.030(3) 0.039(4) 0.001(3) -0.005(3) -0.003(3)
C25 0.052(4) 0.040(4) 0.056(6) -0.009(4) -0.016(4) 0.003(3)
C26 0.081(5) 0.048(5) 0.033(5) 0.006(4) 0.009(4) 0.009(4)
C27 0.035(3) 0.035(4) 0.041(5) -0.017(3) 0.015(3) -0.001(3)
C28 0.051(4) 0.022(3) 0.052(5) -0.011(3) 0.032(4) -0.006(3)
C29 0.024(3) 0.053(5) 0.071(6) -0.028(4) 0.016(4) -0.012(3)
C30 0.034(4) 0.029(4) 0.085(6) -0.016(4) 0.014(4) 0.005(3)
C31 0.038(4) 0.023(3) 0.053(5) -0.013(3) 0.021(3) -0.004(3)
C32 0.070(5) 0.058(5) 0.040(5) -0.010(4) 0.011(4) 0.003(4)
C33 0.032(3) 0.019(3) 0.028(4) 0.003(3) 0.013(3) -0.006(3)
C34 0.038(3) 0.020(3) 0.027(4) 0.007(3) 0.011(3) 0.007(3)
C35 0.037(4) 0.030(3) 0.039(4) 0.000(3) 0.003(3) -0.006(3)
C36 0.038(4) 0.049(4) 0.040(5) 0.010(4) -0.009(3) 0.005(3)
C37 0.045(4) 0.022(3) 0.053(5) 0.013(3) 0.015(4) 0.008(3)
C38 0.030(3) 0.037(4) 0.064(5) -0.003(4) 0.014(3) -0.011(3)

loop_
_atom_type_symbol
_atom_type_description
_atom_type_scat_dispersion_real
_atom_type_scat_dispersion_imag
_atom_type_scat_source
C C 0.0033 0.0016 'International Tables Vol C Tables 4.2.6.8 and 6.1.1.4'
H H 0.0000 0.0000 'International Tables Vol C Tables 4.2.6.8 and 6.1.1.4'
N N 0.0061 0.0033 'International Tables Vol C Tables 4.2.6.8 and 6.1.1.4'
Cr Cr 0.3209 0.6236 'International Tables Vol C Tables 4.2.6.8 and 6.1.1.4'
Ga Ga 0.2307 1.6083 'International Tables Vol C Tables 4.2.6.8 and 6.1.1.4'

loop_
_geom_angle_atom_site_label_1
_geom_angle_atom_site_label_2
_geom_angle_atom_site_label_3
_geom_angle
_geom_angle_site_symmetry_1
_geom_angle_site_symmetry_3
_geom_angle_publ_flag
N1 Ga1 N2 86.81(17) . . ?
N1 Ga1 Cr1 135.46(13) . . ?
N2 Ga1 Cr1 137.58(13) . . ?
C30 Cr1 C31 38.9(2) . . ?
C30 Cr1 C37 92.7(3) . . ?
C31 Cr1 C37 87.7(2) . . ?
C30 Cr1 C36 94.4(3) . . ?
C31 Cr1 C36 112.3(3) . . ?
C37 Cr1 C36 37.6(2) . . ?
C30 Cr1 C35 128.2(3) . . ?
C31 Cr1 C35 149.4(2) . . ?
C37 Cr1 C35 63.0(2) . . ?
C36 Cr1 C35 38.2(2) . . ?
C30 Cr1 C29 38.6(2) . . ?
C31 Cr1 C29 63.4(2) . . ?
C37 Cr1 C29 129.2(3) . . ?
C36 Cr1 C29 114.8(3) . . ?
C35 Cr1 C29 128.1(3) . . ?
C30 Cr1 C34 154.8(3) . . ?
C31 Cr1 C34 135.6(2) . . ?
C37 Cr1 C34 62.5(2) . . ?
C36 Cr1 C34 63.7(2) . . ?
C35 Cr1 C34 38.4(2) . . ?
C29 Cr1 C34 161.0(2) . . ?
C30 Cr1 C28 63.4(3) . . ?
C31 Cr1 C28 62.3(2) . . ?
C37 Cr1 C28 149.9(2) . . ?
C36 Cr1 C28 151.5(3) . . ?
C35 Cr1 C28 146.0(2) . . ?
C29 Cr1 C28 36.8(3) . . ?
C34 Cr1 C28 141.3(2) . . ?
C30 Cr1 C27 64.1(3) . . ?
C31 Cr1 C27 37.5(2) . . ?
C37 Cr1 C27 117.6(3) . . ?
C36 Cr1 C27 149.4(3) . . ?
C35 Cr1 C27 167.3(2) . . ?
C29 Cr1 C27 62.5(3) . . ?
C34 Cr1 C27 129.4(2) . . ?
C28 Cr1 C27 37.0(2) . . ?
C30 Cr1 C33 122.9(2) . . ?
C31 Cr1 C33 99.1(2) . . ?
C37 Cr1 C33 37.1(2) . . ?
C36 Cr1 C33 63.1(2) . . ?
C35 Cr1 C33 63.4(2) . . ?
C29 Cr1 C33 161.0(2) . . ?
C34 Cr1 C33 37.4(2) . . ?
C28 Cr1 C33 143.2(3) . . ?
C27 Cr1 C33 108.8(2) . . ?
C30 Cr1 Ga1 127.00(18) . . ?
C31 Cr1 Ga1 132.94(19) . . ?
C37 Cr1 Ga1 136.89(17) . . ?
C36 Cr1 Ga1 113.69(19) . . ?
C35 Cr1 Ga1 77.68(16) . . ?
C29 Cr1 Ga1 88.42(19) . . ?
C34 Cr1 Ga1 75.98(15) . . ?
C28 Cr1 Ga1 72.55(16) . . ?
C27 Cr1 Ga1 96.90(17) . . ?
C33 Cr1 Ga1 109.94(15) . . ?
C1 N1 C3 118.0(4) . . ?
C1 N1 Ga1 110.7(3) . . ?
C3 N1 Ga1 130.6(4) . . ?
C2 N2 C15 117.3(4) . . ?
C2 N2 Ga1 109.3(3) . . ?
C15 N2 Ga1 133.4(3) . . ?
C2 C1 N1 116.1(5) . . ?
C1 C2 N2 117.1(5) . . ?
C4 C3 C8 119.8(5) . . ?
C4 C3 N1 121.8(5) . . ?
C8 C3 N1 118.3(5) . . ?
C5 C4 C3 119.5(6) . . ?
C5 C4 C9 118.4(6) . . ?
C3 C4 C9 122.1(5) . . ?
C6 C5 C4 121.0(6) . . ?
C7 C6 C5 119.7(5) . . ?
C6 C7 C8 121.6(6) . . ?
C7 C8 C3 118.2(6) . . ?
C7 C8 C12 120.0(6) . . ?
C3 C8 C12 121.8(5) . . ?
C4 C9 C11 111.5(5) . . ?
C4 C9 C10 111.0(5) . . ?
C11 C9 C10 109.6(6) . . ?
C14 C12 C13 111.1(6) . . ?
C14 C12 C8 109.3(5) . . ?
C13 C12 C8 114.5(5) . . ?
C16 C15 C20 121.1(5) . . ?
C16 C15 N2 119.8(5) . . ?
C20 C15 N2 119.2(5) . . ?
C15 C16 C17 118.5(5) . . ?
C15 C16 C21 123.1(5) . . ?
C17 C16 C21 118.3(5) . . ?
C18 C17 C16 120.8(6) . . ?
C17 C18 C19 120.3(5) . . ?
C18 C19 C20 122.3(6) . . ?
C19 C20 C15 116.9(6) . . ?
C19 C20 C24 121.4(6) . . ?
C15 C20 C24 121.7(5) . . ?
C16 C21 C22 109.7(5) . . ?
C16 C21 C23 112.3(5) . . ?
C22 C21 C23 110.4(6) . . ?
C20 C24 C25 114.0(5) . . ?
C20 C24 C26 111.2(5) . . ?
C25 C24 C26 109.7(6) . . ?
C31 C27 C28 106.5(6) . . ?
C31 C27 C32 126.3(6) . . ?
C28 C27 C32 127.1(6) . . ?
C31 C27 Cr1 68.3(4) . . ?
C28 C27 Cr1 71.3(4) . . ?
C32 C27 Cr1 127.4(4) . . ?
C29 C28 C27 109.5(6) . . ?
C29 C28 Cr1 70.4(4) . . ?
C27 C28 Cr1 71.7(4) . . ?
C28 C29 C30 108.3(6) . . ?
C28 C29 Cr1 72.8(3) . . ?
C30 C29 Cr1 68.3(3) . . ?
C31 C30 C29 106.1(6) . . ?
C31 C30 Cr1 71.4(3) . . ?
C29 C30 Cr1 73.2(3) . . ?
C27 C31 C30 109.5(6) . . ?
C27 C31 Cr1 74.2(4) . . ?
C30 C31 Cr1 69.7(3) . . ?
C37 C33 C34 106.7(6) . . ?
C37 C33 C38 126.3(6) . . ?
C34 C33 C38 127.0(5) . . ?
C37 C33 Cr1 69.4(3) . . ?
C34 C33 Cr1 69.7(3) . . ?
C38 C33 Cr1 123.9(4) . . ?
C33 C34 C35 108.5(5) . . ?
C33 C34 Cr1 72.9(3) . . ?
C35 C34 Cr1 70.6(3) . . ?
C36 C35 C34 107.0(5) . . ?
C36 C35 Cr1 70.6(4) . . ?
C34 C35 Cr1 71.0(4) . . ?
C37 C36 C35 107.2(6) . . ?
C37 C36 Cr1 71.2(4) . . ?
C35 C36 Cr1 71.2(4) . . ?
C33 C37 C36 110.5(6) . . ?
C33 C37 Cr1 73.5(3) . . ?
C36 C37 Cr1 71.2(4) . . ?

loop_
_geom_bond_atom_site_label_1
_geom_bond_atom_site_label_2
_geom_bond_distance
_geom_bond_site_symmetry_2
_geom_bond_publ_flag
Ga1 N1 1.894(4) . ?
Ga1 N2 1.901(4) . ?
Ga1 Cr1 2.4231(11) . ?
Cr1 C30 2.119(6) . ?
Cr1 C31 2.141(6) . ?
Cr1 C37 2.172(6) . ?
Cr1 C36 2.172(7) . ?
Cr1 C35 2.179(7) . ?
Cr1 C29 2.183(6) . ?
Cr1 C34 2.185(5) . ?
Cr1 C28 2.214(6) . ?
Cr1 C27 2.218(7) . ?
Cr1 C33 2.226(5) . ?
N1 C1 1.391(7) . ?
N1 C3 1.429(6) . ?
N2 C2 1.406(6) . ?
N2 C15 1.428(6) . ?
C1 C2 1.355(7) . ?
C3 C4 1.401(8) . ?
C3 C8 1.423(8) . ?
C4 C5 1.391(7) . ?
C4 C9 1.513(8) . ?
C5 C6 1.382(9) . ?
C6 C7 1.376(9) . ?
C7 C8 1.397(7) . ?
C8 C12 1.527(9) . ?
C9 C11 1.523(9) . ?
C9 C10 1.535(8) . ?
C12 C14 1.514(9) . ?
C12 C13 1.523(9) . ?
C15 C16 1.395(8) . ?
C15 C20 1.416(8) . ?
C16 C17 1.410(7) . ?
C16 C21 1.517(8) . ?
C17 C18 1.359(9) . ?
C18 C19 1.366(9) . ?
C19 C20 1.402(7) . ?
C20 C24 1.507(8) . ?
C21 C22 1.531(9) . ?
C21 C23 1.539(8) . ?
C24 C25 1.527(8) . ?
C24 C26 1.533(9) . ?
C27 C31 1.403(9) . ?
C27 C28 1.408(8) . ?
C27 C32 1.499(9) . ?
C28 C29 1.387(10) . ?
C29 C30 1.423(9) . ?
C30 C31 1.419(9) . ?
C33 C37 1.400(8) . ?
C33 C34 1.415(8) . ?
C33 C38 1.515(8) . ?
C34 C35 1.435(8) . ?
C35 C36 1.424(8) . ?
C36 C37 1.401(9) . ?
